data_2103736
loop_
_publ_author_name
'De Ridder, Dirk J. A.'
'Goubitz, Kees'
'Fontijn, Margot'
'\<Capkov\'a, Pavla'
'Dova, Eva'
'Schenk, Henk'

_publ_section_title
;
 Influence of aromatic sulfonation on the geometry of
 [2.2]paracyclophane: crystal structures of one sulfonate, one
 disulfonic anhydride and five disulfonimides
;
_journal_issue 6
_journal_name_full 'Acta Crystallographica Section B'
_journal_page_first 780
_journal_page_last 790
_journal_paper_doi 10.1107/S0108768101013817
_journal_volume 57
_journal_year 2001
_chemical_formula_moiety 'C16 H14 S2 O5. 1/2 C H2 Cl2'
_chemical_formula_sum 'C16.5 H15 Cl O5 S2'
_chemical_formula_weight 392.9
_chemical_name_systematic '[2.2]paracyclophane-4,15-disulfonic anhydride'
_space_group_IT_number 15
_symmetry_cell_setting monoclinic
_symmetry_space_group_name_Hall '-C 2yc'
_symmetry_space_group_name_H-M 'C 1 2/c 1'
_audit_creation_method from_xtal_archive_file_using_CIFIO
_cell_angle_alpha 90.00000
_cell_angle_beta 98.170(10)
_cell_angle_gamma 90.00000
_cell_formula_units_Z 8
_cell_length_a 15.927(2)
_cell_length_b 7.7031(4)
_cell_length_c 26.257(2)
_cell_measurement_reflns_used 23
_cell_measurement_temperature 211
_cell_measurement_theta_max 44.9
_cell_measurement_theta_min 40.0
_cell_volume 3188.7(5)
_computing_cell_refinement 'CELCON prog. comparable to xtal_LATCON'
_computing_data_collection 'Enraf-Nonius CAD4 software'
_computing_data_reduction 'xtal_ADDREF (Davenport & Hall, 1992)'
_computing_molecular_graphics 'xtal_ORTEP (Davenport, Hall & Dreissig, 1992)'
_computing_publication_material 'xtal_BONDLA_(Dreissig, Doherty, Stewart & Hall, 1992)_CIFIO_(Hall, 1992)'
_computing_structure_refinement 'xtal_CRYLSQ (Olthof-Hazekamp, 1992)'
_computing_structure_solution 'xtal_SIMPEL (Schenk & Hall, 1992)'
_diffrn_ambient_temperature 211
_diffrn_measurement_device 'ENRAF NONIUS CAD4'
_diffrn_measurement_method \q/2\q
_diffrn_radiation_monochromator graphite
_diffrn_radiation_source xray_tube
_diffrn_radiation_type 'Cu K\a'
_diffrn_radiation_wavelength 1.5418
_diffrn_reflns_av_R_equivalents 0
_diffrn_reflns_av_sigmaI/netI 0
_diffrn_reflns_limit_h_max 17
_diffrn_reflns_limit_h_min -17
_diffrn_reflns_limit_k_max 8
_diffrn_reflns_limit_k_min 0
_diffrn_reflns_limit_l_max 29
_diffrn_reflns_limit_l_min 0
_diffrn_reflns_number 2357
_diffrn_reflns_reduction_process perpendicular_monochr_Lp
_diffrn_reflns_theta_max 59.86
_diffrn_reflns_theta_min 3.4
_diffrn_standards_decay_% 0
_diffrn_standards_interval_time 60
_diffrn_standards_number 2
_exptl_absorpt_coefficient_mu 4.803
_exptl_absorpt_correction_type none
_exptl_crystal_colour colourless
_exptl_crystal_density_diffrn 1.641
_exptl_crystal_density_meas ?
_exptl_crystal_description plate
_exptl_crystal_F_000 1496
_exptl_crystal_size_max .88
_exptl_crystal_size_mid .25
_exptl_crystal_size_min .06
_refine_diff_density_max .877
_refine_diff_density_min -.554
_refine_ls_abs_structure_details none
_refine_ls_extinction_coef 144E1(9)
_refine_ls_extinction_method Zachariasen
_refine_ls_goodness_of_fit_all .98
_refine_ls_goodness_of_fit_ref 1.026
_refine_ls_hydrogen_treatment riding
_refine_ls_matrix_type full
_refine_ls_number_constraints 0
_refine_ls_number_parameters 283
_refine_ls_number_reflns 2125
_refine_ls_number_restraints 15
_refine_ls_R_factor_all .065
_refine_ls_R_factor_gt .061
_refine_ls_shift/esd_mean .008
_refine_ls_shift/su_max .337
_refine_ls_structure_factor_coef F
_refine_ls_weighting_details 1/[7.6+0.0038*\s(Fobs)^2^+0.00002/\s(Fobs)]
_refine_ls_weighting_scheme calc
_refine_ls_wR_factor_all .068
_refine_ls_wR_factor_ref .067
_reflns_number_gt 2176
_reflns_number_total 2357
_reflns_threshold_expression refl_observed_if_I_>_2.5_sigma(I_)
_cod_data_source_file an0584.cif
_cod_data_source_block PCF2
_cod_depositor_comments
;
The following automatic conversions were performed:
'_exptl_absorpt_correction_type' value 'None' changed to 'none' according
to '/home/saulius/struct/CIF-dictionaries/cif_core.dic' dictionary named
'cif_core.dic' version 2.4.1 from 2010-06-29.

Automatic conversion script
Id: cif_fix_enum 1527 2010-12-29 10:47:43Z saulius 

The following automatic conversions were performed:

'_exptl_absorpt_correction_type' value 'None' changed to 'none'
according to /home/saulius/struct/CIF-dictionaries/cif_core.dic
dictionary named 'cif_core.dic' version 2.4.1 from 2010-06-29.

Automatic conversion script
Id: cif_fix_values 1715 2011-07-08 13:25:40Z adriana 
;
_cod_original_sg_symbol_Hall -C_2yc
_cod_original_sg_symbol_H-M C2/c
_cod_database_code 2103736

loop_
_symmetry_equiv_pos_as_xyz
+x,+y,+z
-x,+y,1/2-z
-x,-y,-z
+x,-y,1/2+z
1/2+x,1/2+y,+z
1/2-x,1/2+y,1/2-z
1/2-x,1/2-y,-z
1/2+x,1/2-y,1/2+z

loop_
_atom_site_aniso_label
_atom_site_aniso_U_11
_atom_site_aniso_U_22
_atom_site_aniso_U_33
_atom_site_aniso_U_12
_atom_site_aniso_U_13
_atom_site_aniso_U_23
C1 .035(3) .033(3) .035(3) .004(3) .005(3) .003(3)
C2 .028(3) .023(3) .036(3) .005(2) .008(2) -.006(3)
C3 .025(3) .026(3) .033(3) .000(2) .009(2) -.010(2)
C4 .032(3) .034(3) .028(3) .004(3) .006(2) -.005(3)
C5 .030(3) .040(4) .029(3) .000(3) .012(2) -.006(3)
C6 .025(3) .039(4) .039(3) .001(3) .011(3) -.008(3)
C7 .027(3) .034(3) .038(3) .007(3) .003(2) -.006(3)
C8 .042(4) .042(4) .039(4) -.008(3) .012(3) .007(3)
C9 .037(3) .038(4) .029(3) .003(3) .008(3) .004(3)
C10 .032(3) .035(3) .024(3) .001(3) .008(2) -.009(3)
C11 .024(3) .029(3) .030(3) .002(2) .005(2) -.010(3)
C12 .031(3) .025(3) .036(3) .004(3) .000(2) -.006(3)
C13 .031(3) .022(3) .038(3) .000(2) .003(3) -.007(3)
C14 .026(3) .036(4) .043(4) -.003(3) .002(3) -.010(3)
C15 .031(3) .041(4) .030(3) .003(3) .000(2) -.007(3)
C16 .041(4) .036(4) .044(4) -.007(3) .007(3) .007(3)
S1 .0247(7) .0372(9) .0356(8) -.0025(6) .0049(6) -.0080(7)
S2 .0237(7) .0352(8) .0420(8) .0040(6) .0080(6) -.0066(7)
O1 .048(3) .029(2) .066(3) -.011(2) .019(2) -.008(2)
O2 .026(2) .066(3) .040(2) .003(2) -.003(2) -.009(2)
O3 .031(2) .026(2) .038(2) -.002(2) .014(2) -.009(2)
O4 .025(2) .050(3) .056(3) .013(2) -.003(2) -.001(2)
O5 .043(2) .055(3) .051(3) .003(2) .026(2) -.012(2)
C1s .140(10) .032(6) .079(9) .00000 -.049(9) .00000
Cl1s .0510(10) .0540(10) .0640(10) .0013(9) -.0106(8) .0029(9)

loop_
_atom_site_label
_atom_site_fract_x
_atom_site_fract_y
_atom_site_fract_z
_atom_site_U_iso_or_equiv
_atom_site_thermal_displace_type
C1 .3727(4) .4668(8) .3312(2) .034(3) Uani
C2 .3458(3) .4004(7) .3811(2) .029(3) Uani
C3 .4010(3) .3482(7) .4235(2) .028(3) Uani
C4 .3774(4) .2244(8) .4589(2) .031(3) Uani
C5 .2953(3) .1569(8) .4507(2) .032(3) Uani
C6 .2358(4) .2393(8) .4160(2) .034(3) Uani
C7 .2605(4) .3608(8) .3814(2) .033(3) Uani
C8 .2778(4) -.0220(9) .4720(2) .040(3) Uani
C9 .3935(4) .3110(8) .2941(2) .034(3) Uani
C10 .3781(3) .1324(8) .3162(2) .030(3) Uani
C11 .4344(3) .0524(7) .3539(2) .028(3) Uani
C12 .4076(4) -.0680(7) .3883(2) .031(3) Uani
C13 .3218(3) -.1084(7) .3844(2) .030(3) Uani
C14 .2700(4) -.0605(8) .3406(2) .035(3) Uani
C15 .2978(4) .0597(8) .3065(2) .034(3) Uani
C16 .2860(4) -.1735(9) .4317(2) .040(3) Uani
S1 .50861(8) .4039(2) .43174(5) .0325(8) Uani
S2 .54240(8) .1101(2) .36609(6) .0333(8) Uani
O1 .5209(3) .5850(5) .4222(2) .047(2) Uani
O2 .5539(2) .3242(6) .4752(2) .045(2) Uani
O3 .5400(2) .3177(5) .37980(10) .031(2) Uani
O4 .5835(2) .0225(6) .4094(2) .044(2) Uani
O5 .5791(3) .1144(6) .3194(2) .048(3) Uani
C1s .50000 -.205(2) .25000 .090(9) Uani
Cl1s .56860(10) -.3281(2) .29318(7) .0580(10) Uani
H101 .426(2) .533(7) .343(2) .04(2) Uiso
H102 .323(2) .525(6) .310(2) .030(10) Uiso
H4 .423(2) .192(7) .4880(10) .020(10) Uiso
H6 .1750(10) .207(7) .408(2) .020(10) Uiso
H7 .216(2) .395(6) .3520(10) .020(10) Uiso
H81 .320(2) -.045(6) .5030(10) .020(10) Uiso
H82 .2150(10) -.030(10) .472(3) .07(2) Uiso
H91 .4561(9) .316(8) .294(2) .04(2) Uiso
H92 .353(2) .320(6) .2610(10) .010(10) Uiso
H12 .451(2) -.103(6) .4180(10) .010(10) Uiso
H14 .2080(10) -.088(8) .332(2) .04(2) Uiso
H15 .252(2) .097(7) .2780(10) .03(2) Uiso
H161 .327(3) -.251(6) .453(2) .04(2) Uiso
H162 .229(2) -.223(7) .419(2) .04(2) Uiso
H1s .515(6) -.319(4) .236(3) .08(3) Uiso

loop_
_atom_type_symbol
_atom_type_scat_dispersion_real
_atom_type_scat_dispersion_imag
_atom_type_scat_source
C .017 .009 Int._Tables_Vol_IV_Tables_2.2B_and_2.3.1
H 0 0 Int._Tables_Vol_IV_Tables_2.2B_and_2.3.1
S .319 .557 Int._Tables_Vol_IV_Tables_2.2B_and_2.3.1
O .047 .032 Int._Tables_Vol_IV_Tables_2.2B_and_2.3.1
Cl .348 .702 Int._Tables_Vol_IV_Tables_2.2B_and_2.3.1

loop_
_geom_angle_atom_site_label_1
_geom_angle_atom_site_label_2
_geom_angle_atom_site_label_3
_geom_angle
_geom_angle_publ_flag
H102 C1 H101 121(4) ?
H102 C1 C2 109(3) ?
H102 C1 C9 102(3) ?
H101 C1 C2 103(3) ?
H101 C1 C9 109(3) ?
C2 C1 C9 112.2(5) yes
C3 C2 C7 116.3(5) yes
C3 C2 C1 124.6(5) yes
C7 C2 C1 118.1(5) yes
C2 C3 C4 121.8(5) yes
C2 C3 S1 122.0(4) yes
C4 C3 S1 115.5(4) yes
H4 C4 C5 126(3) ?
H4 C4 C3 116(3) ?
C5 C4 C3 118.6(5) ?
C6 C5 C4 118.2(5) yes
C6 C5 C8 121.1(5) yes
C4 C5 C8 119.6(5) yes
H6 C6 C5 125(3) ?
H6 C6 C7 113(3) ?
C5 C6 C7 120.6(5) ?
H7 C7 C2 121(2) ?
H7 C7 C6 116(2) ?
C2 C7 C6 120.9(5) ?
H82 C8 H81 123(5) ?
H82 C8 C5 107(5) ?
H82 C8 C16 98(4) ?
H81 C8 C5 109(3) ?
H81 C8 C16 108(3) ?
C5 C8 C16 112.4(5) yes
H91 C9 H92 121(4) ?
H91 C9 C10 105(4) ?
H91 C9 C1 105(4) ?
H92 C9 C10 106(3) ?
H92 C9 C1 108(3) ?
C10 C9 C1 112.6(5) yes
C11 C10 C15 116.0(5) yes
C11 C10 C9 123.5(5) yes
C15 C10 C9 119.2(5) yes
C10 C11 C12 122.1(5) yes
C10 C11 S2 122.3(4) yes
C12 C11 S2 115.4(4) yes
H12 C12 C13 125(2) ?
H12 C12 C11 116(2) ?
C13 C12 C11 119.1(5) ?
C14 C13 C12 118.0(5) yes
C14 C13 C16 121.6(5) yes
C12 C13 C16 119.4(5) yes
H14 C14 C13 126(3) ?
H14 C14 C15 113(3) ?
C13 C14 C15 120.6(5) ?
H15 C15 C10 125(3) ?
H15 C15 C14 114(3) ?
C10 C15 C14 121.1(5) ?
H161 C16 H162 117(4) ?
H161 C16 C13 111(3) ?
H161 C16 C8 101(3) ?
H162 C16 C13 106(3) ?
H162 C16 C8 110(3) ?
C13 C16 C8 112.1(5) yes
O2 S1 O1 120.1(3) ?
O2 S1 O3 108.3(2) ?
O2 S1 C3 112.0(3) ?
O1 S1 O3 100.4(2) ?
O1 S1 C3 111.9(3) ?
O3 S1 C3 101.8(2) yes
O4 S2 O5 120.4(3) ?
O4 S2 O3 108.3(2) ?
O4 S2 C11 110.9(3) ?
O5 S2 O3 101.0(2) ?
O5 S2 C11 111.0(3) ?
O3 S2 C11 103.5(2) yes
S2 O3 S1 126.2(3) yes
H1s C1s Cl1s 66(4) ?

loop_
_geom_bond_atom_site_label_1
_geom_bond_atom_site_label_2
_geom_bond_distance
_geom_bond_publ_flag
C1 H102 1.00(4) ?
C1 H101 1.00(4) ?
C1 C2 1.523(9) yes
C1 C9 1.610(9) yes
C2 C3 1.377(7) yes
C2 C7 1.394(8) yes
C3 C4 1.418(8) yes
C3 S1 1.750(5) yes
C4 H4 1.00(3) ?
C4 C5 1.396(8) yes
C5 C6 1.372(8) yes
C5 C8 1.528(9) yes
C6 H6 1.00(2) ?
C6 C7 1.398(9) yes
C7 H7 1.00(3) ?
C8 H82 1.00(2) ?
C8 H81 1.00(3) ?
C8 C16 1.594(9) yes
C9 H91 1.00(2) ?
C9 H92 1.00(3) ?
C9 C10 1.526(9) yes
C10 C11 1.383(7) yes
C10 C15 1.386(8) yes
C11 C12 1.403(8) yes
C11 S2 1.761(5) yes
C12 H12 1.00(3) ?
C12 C13 1.392(8) yes
C13 C14 1.368(8) yes
C13 C16 1.523(9) yes
C14 H14 1.00(2) ?
C14 C15 1.403(9) yes
C15 H15 1.00(4) ?
C16 H161 1.00(5) ?
C16 H162 1.00(3) ?
S1 O2 1.402(4) yes
S1 O1 1.436(5) yes
S1 O3 1.657(4) yes
S2 O4 1.403(4) yes
S2 O5 1.431(5) yes
S2 O3 1.640(4) yes
C1s H1s 1.00(5) ?
C1s Cl1s 1.741(7) ?

loop_
_geom_contact_atom_site_label_1
_geom_contact_atom_site_label_2
_geom_contact_distance
_geom_contact_site_symmetry_2
_geom_contact_publ_flag
Cl1s H1s 1.61(8) . no
H161 H162 1.70(6) . no
H101 H102 1.74(5) . no
H91 H92 1.74(4) . no
H81 H82 1.76(4) . no
C16 H82 1.99(6) . no
C2 H101 2.01(5) . no
C15 H14 2.01(4) . no
C7 H6 2.02(4) . no
C14 H15 2.02(4) . no
C10 H91 2.02(5) . no
C8 H161 2.03(5) . no
C10 H92 2.04(4) . no
C11 H12 2.04(4) . no
C13 H162 2.04(4) . no
C6 H7 2.05(4) . no
C5 H82 2.05(6) . no
C3 H4 2.06(4) . no
C9 H102 2.07(5) . no
H82 H162 2.07(9) . no
C2 H102 2.08(4) . no
C5 H81 2.08(4) . no
H81 H161 2.09(7) . no
C2 H7 2.09(3) . no
C13 H161 2.09(5) . no
C1 H91 2.11(5) . no
C13 H14 2.11(3) . no
C5 H6 2.11(3) . no
C10 H15 2.12(4) . no
C13 H12 2.12(3) . no
C16 H81 2.13(4) . no
H102 H92 2.13(6) . no
C1 H92 2.14(3) . no
C5 H4 2.14(3) . no
C8 H162 2.15(5) . no
C9 H101 2.16(5) . no
H14 H15 2.19(7) . no
H101 H91 2.21(8) . no
H6 H7 2.24(6) . no
C11 C15 2.349(7) . no
O4 H12 2.35(4) . no
C3 C7 2.353(7) . no
C12 C14 2.366(8) . no
O3 O5 2.374(6) . no
H102 H7 2.37(6) . no
C4 C6 2.376(8) . no
O1 O3 2.380(6) . no
O2 H4 2.39(4) . no
C13 C15 2.406(8) . no
C5 C7 2.407(8) . no
C11 C13 2.409(8) . no
O1 H101 2.42(5) . no
C3 C5 2.420(8) . no
C10 C14 2.428(8) . no
C2 C6 2.429(8) . no
H92 H15 2.43(6) . no
C10 C12 2.437(8) . no
C2 C4 2.443(8) . no
O3 H91 2.45(5) . no
O1 O2 2.458(6) . no
O4 O5 2.459(6) . no
O3 O4 2.470(6) . no
H14 H162 2.48(8) . no
O2 O3 2.483(6) . no
H6 H82 2.49(9) . no
C1 C7 2.503(9) . no
C9 C15 2.513(9) . no
O5 H91 2.52(4) . no
C12 C16 2.518(9) . no
H4 H81 2.52(6) . no
C14 C16 2.525(9) . no
C6 C8 2.526(9) . no
C4 C8 2.528(9) . no
H102 H15 2.53(6) 6 no
O2 H161 2.54(5) 3_656 no
C15 H92 2.54(4) . no
O3 H101 2.55(4) . no
H12 H161 2.56(6) . no
C9 C11 2.563(8) . no
C1 C3 2.569(8) . no
C7 H102 2.57(5) . no
C14 H162 2.57(5) . no
H82 H161 2.58(8) . no
O4 H81 2.58(3) 3_656 no
C8 C13 2.585(9) . no
C6 H82 2.59(8) . no
C5 C16 2.594(9) . no
C2 C9 2.601(8) . no
C4 H81 2.60(5) . no
C1 C10 2.609(9) . no
C11 O4 2.613(6) . no
H92 H14 2.62(6) 6 no
C3 O2 2.620(6) . no
C3 H101 2.62(6) . no
C11 H91 2.62(6) . no
C11 O5 2.637(7) . no
O1 H12 2.64(4) 1_565 no
C3 O3 2.645(7) . no
C3 O1 2.645(7) . no
H101 H1s 2.70(10) 2_665 no
C12 H161 2.66(5) . no
C11 O3 2.672(6) . no
S2 H12 2.68(4) . no
C12 S2 2.681(6) . no
C1 H7 2.68(4) . no
C4 S1 2.685(6) . no
O1 H6 2.69(3) 5 no
S1 H101 2.69(5) . no
S1 H4 2.69(4) . no
S2 H91 2.69(5) . no
C11 C14 2.734(8) . no
H102 H91 2.74(6) . no
C2 S1 2.741(5) . no
C3 C6 2.742(8) . no
C12 C15 2.753(8) . no
H82 H161 2.75(9) 7_546 no
C5 C13 2.756(8) . no
C10 S2 2.760(5) . no
C4 C7 2.763(8) . no
C16 H12 2.77(4) . no
C9 H15 2.77(4) . no
C2 C10 2.772(8) . no
C8 H6 2.79(4) . no
O5 H7 2.80(4) 5_545 no
C16 H14 2.80(5) . no
C10 C13 2.814(8) . no
C2 C5 2.814(8) . no
O2 H82 2.82(4) 5 no
H101 H92 2.82(6) . no
C8 H4 2.82(4) . no
H92 H15 2.82(6) 6 no
H81 H162 2.83(6) . no
O4 H6 2.84(5) 5_545 no
C12 O4 2.862(7) . no
H91 H91 2.87(7) 2_655 no
C4 O2 2.886(7) . no
H81 H162 2.90(7) 7_546 no
Cl1s Cl1s 2.916(2) 2_655 no
O4 H7 2.94(4) 5_545 no
S1 S2 2.940(2) . no
O2 H81 2.94(4) 3_656 no
O1 H4 2.96(4) 3_666 no
H91 H1s 2.97(8) 2_665 no
O2 O4 2.972(6) . no
O5 H92 2.97(4) 2_655 no
Cl1s H101 2.98(5) 1_545 no
C4 C12 2.998(8) . no
H4 H12 3.00(6) . no
C9 O3 3.004(6) . no
C1 O3 3.014(7) . no
C3 C11 3.015(8) . no
O4 H162 3.02(4) 5 no
H4 H12 3.04(5) 3_656 no
C4 H12 3.05(4) . no
O3 H162 3.05(3) 5 no
Cl1s H14 3.06(4) 5_545 no
Cl1s H15 3.06(4) 5_545 no
O5 H14 3.07(5) 5 no
H7 H15 3.10(6) . no
C13 H82 3.11(6) . no
C5 C12 3.118(8) . no
H6 H14 3.12(8) . no
Cl1s H7 3.14(4) 5_545 no
C6 C14 3.139(9) . no
C2 H91 3.14(5) . no
C10 H102 3.14(5) . no
C1 H1s 3.15(8) 2_665 no
C7 C15 3.152(9) . no
C2 C11 3.158(8) . no
C13 H81 3.16(3) . no
C2 O3 3.164(7) . no
C6 C13 3.171(8) . no
O1 O2 3.176(6) 3_666 no
C2 O1 3.180(7) . no
O4 H4 3.18(4) 3_656 no
H81 H161 3.18(6) 7_546 no
C5 H162 3.18(5) . no
C5 H161 3.19(5) . no
C10 O5 3.193(7) . no
C15 H7 3.20(4) . no
O3 H14 3.20(4) 5 no
C10 O3 3.202(6) . no
C1 S1 3.204(6) . no
O5 C1s 3.210(10) . no
C9 S2 3.212(6) . no
C2 H92 3.22(3) . no
C14 H92 3.22(3) 6_545 no
H102 H1s 3.23(9) 2_665 no
C7 C10 3.232(8) . no
C10 H101 3.23(5) . no
C7 H101 3.23(4) . no
C14 H6 3.24(5) . no
C1 O1 3.241(7) . no
C8 C12 3.244(9) . no
C3 C10 3.247(8) . no
C6 O4 3.250(7) 5_455 no
S1 O4 3.255(5) . no
C13 H15 3.26(4) . no
C15 H91 3.26(4) . no
C7 O4 3.261(7) 5_455 no
Cl1s H6 3.26(4) 5_545 no
C10 H14 3.27(4) . no
C4 C13 3.269(8) . no
C12 H4 3.27(4) . no
C5 H7 3.27(4) . no
C8 H161 3.27(5) 7_546 no
C3 H7 3.27(3) . no
Cl1s H91 3.27(5) 1_545 no
C12 O1 3.276(7) 1_545 no
C2 H6 3.28(3) . no
S2 O2 3.288(5) . no
C11 H15 3.29(4) . no
C6 C16 3.290(9) . no
C12 H162 3.29(4) . no
C10 H12 3.29(4) . no
S2 H7 3.29(4) 5_545 no
C14 H12 3.30(3) . no
C4 C11 3.298(8) . no
C4 H82 3.30(5) . no
C2 C15 3.300(8) . no
C14 H161 3.30(5) . no
O2 H12 3.30(4) 3_656 no
O1 H82 3.30(3) 5 no
C9 O5 3.305(7) . no
C11 H92 3.31(4) . no
C12 H14 3.31(2) . no
C2 H4 3.31(4) . no
H81 H12 3.31(5) . no
C6 H4 3.31(3) . no
C2 H161 3.31(5) 1_565 no
C6 H81 3.31(4) . no
C4 H6 3.32(2) . no
C5 C14 3.316(8) . no
C12 H101 3.32(5) 1_545 no
C6 H14 3.33(6) . no
O5 H91 3.34(6) 2_655 no
C15 H92 3.34(4) 6_545 no
C3 H102 3.34(4) . no
C3 C12 3.342(8) . no
C9 H1s 3.34(6) 2_665 no
C8 H12 3.34(4) . no
S1 H82 3.35(2) 5 no
S2 H162 3.35(3) 5 no
O2 H162 3.35(4) 5 no
C7 C9 3.356(9) . no
C16 H81 3.37(4) 7_546 no
C1 C11 3.368(8) . no
C7 H15 3.37(4) . no
C6 H81 3.37(4) 7_556 no
C1 C15 3.385(9) . no
H91 H1s 3.39(8) 1_565 no
Cl1s H92 3.39(4) 2_645 no
C15 H102 3.39(4) 6_545 no
C3 C9 3.395(8) . no
C5 H12 3.40(4) . no
H81 H82 3.40(9) 7_546 no
H101 H12 3.41(7) 1_565 no
C16 H82 3.41(8) 7_546 no
C1 H15 3.41(4) 6 no
H4 H6 3.41(6) 7_556 no
C7 H162 3.41(5) 1_565 no
C3 S2 3.416(6) . no
H7 H162 3.42(7) 1_565 no
H6 H162 3.42(7) . no
C3 H161 3.42(5) 1_565 no
C4 C16 3.425(9) . no
C9 O5 3.426(8) 2_655 no
C14 H102 3.43(5) 1_545 no
C7 C14 3.428(9) . no
C4 H82 3.43(7) 7_556 no
C13 H102 3.43(5) 1_545 no
C16 H6 3.43(5) . no
H82 H162 3.45(9) 7_546 no
C8 C14 3.449(9) . no
C5 C5 3.451(8) 7_556 no
C9 H7 3.45(4) . no
C6 C15 3.459(9) . no
S1 O2 3.470(5) 3_666 no
C13 H101 3.47(5) 1_545 no
C16 O2 3.473(7) 3_656 no
O5 Cl1s 3.477(5) . no
H92 H1s 3.48(7) 2_665 no
H6 H81 3.48(7) 7_556 no
C8 H162 3.48(5) 7_546 no
H7 H92 3.49(5) . no
C13 H6 3.49(4) . no
C11 S1 3.495(6) . no
C12 H81 3.50(3) . no
C1s H101 3.51(5) 1_545 no
C1s H101 3.51(5) 2_645 no
C10 H7 3.51(4) . no
O5 H162 3.51(4) 5 no
H101 H1s 3.50(10) 1_565 no
O1 H161 3.52(5) 1_565 no
C5 H82 3.53(8) 7_556 no
H101 H7 3.54(5) . no
O1 O4 3.544(6) 1_565 no
H102 H15 3.54(7) . no
O2 O2 3.552(7) 3_666 no
C8 O4 3.552(7) 3_656 no
C9 H15 3.55(4) 6 no
Cl1s H91 3.56(6) 2_645 no
H91 H92 3.56(5) 2_655 no
C9 H91 3.56(5) 2_655 no
C6 H162 3.56(6) . no
C9 H14 3.57(5) 6 no
C3 H12 3.57(5) . no
H102 H14 3.59(7) 1_565 no
C1 H15 3.60(5) . no
Cl1s H102 3.60(4) 2_645 no
C7 H161 3.61(5) 1_565 no
C15 H102 3.61(5) . no
H161 H162 3.61(8) 7_546 no
C4 O3 3.614(7) . no
C4 O1 3.619(7) 3_666 no
O3 H82 3.62(5) 5 no
O3 Cl1s 3.622(4) 1_565 no
H91 H15 3.63(5) . no
C14 H7 3.63(5) . no
O1 Cl1s 3.637(5) 1_565 no
C3 H91 3.64(6) . no
S1 H6 3.64(4) 5 no
C11 C1s 3.643(9) . no
C6 O1 3.648(7) 5_445 no
S1 H91 3.66(6) . no
C2 H162 3.66(5) 1_565 no
C3 O2 3.663(7) 3_666 no
C12 O3 3.668(7) . no
C8 O2 3.670(8) 3_656 no
C7 O5 3.671(7) 5_455 no
C7 H92 3.67(3) . no
C14 H82 3.69(7) . no
C6 H82 3.69(7) 7_556 no
C5 C11 3.690(8) . no
C6 C8 3.691(9) 7_556 no
C1 C13 3.693(8) 1_565 no
C5 C6 3.693(8) 7_556 no
C8 C16 3.700(10) 7_546 no
O3 H6 3.70(4) 5 no
S1 H162 3.70(3) 5 no
C11 H4 3.70(4) . no
C9 Cl1s 3.707(7) 2_665 no
C8 H14 3.71(5) . no
C11 H101 3.71(5) . no
C2 H15 3.71(4) . no
C2 C16 3.715(9) 1_565 no
C15 H6 3.72(4) . no
C15 Cl1s 3.720(6) 5_455 no
C10 O5 3.721(7) 2_655 no
S2 H14 3.72(4) 5 no
C11 H14 3.72(2) . no
O3 H12 3.72(4) . no
C5 H14 3.73(5) . no
C14 Cl1s 3.730(6) 5_455 no
C4 H6 3.73(5) 7_556 no
C16 H4 3.73(4) . no
O3 H4 3.73(4) . no
C7 H81 3.73(4) 7_556 no
C3 H6 3.74(2) . no
C7 H14 3.74(6) . no
O4 H4 3.74(4) . no
C2 C12 3.738(8) . no
C7 C13 3.742(8) . no
C12 H15 3.75(4) . no
C15 H12 3.75(3) . no
C8 H82 3.75(8) 7_546 no
C5 C8 3.749(9) 7_556 no
C4 H161 3.75(5) . no
C13 H4 3.75(4) . no
Cl1s H101 3.75(6) 2_645 no
S2 H101 3.75(5) . no
C7 H4 3.76(4) . no
C12 O5 3.756(8) . no
C4 H7 3.76(3) . no
C1 Cl1s 3.757(7) 1_565 no
C1 C6 3.762(9) . no
C11 C16 3.763(9) . no
C6 C12 3.766(8) . no
C8 O2 3.771(8) 5_445 no
C9 C14 3.772(9) . no
C7 C8 3.774(9) . no
C15 C16 3.775(9) . no
C8 H81 3.78(5) 7_546 no
C3 C8 3.783(9) . no
C3 H82 3.79(7) 7_556 no
C6 C10 3.790(8) . no
C16 H161 3.79(5) 7_546 no
C7 C11 3.795(8) . no
C5 H81 3.80(5) 7_556 no
C2 C13 3.805(8) 1_565 no
C10 C1s 3.810(10) . no
C4 O1 3.807(7) . no
C5 H6 3.81(5) 7_556 no
C9 C12 3.812(8) . no
C4 C10 3.814(8) . no
C6 H15 3.82(4) . no
C7 C16 3.824(9) 1_565 no
C3 C13 3.828(8) . no
C1 C4 3.828(8) . no
S2 H6 3.83(4) 5_545 no
S2 H81 3.83(3) 3_656 no
S1 H4 3.83(5) 3_666 no
C7 Cl1s 3.849(6) 5_455 no
C2 C14 3.851(8) . no
O2 H4 3.86(5) 3_666 no
C6 H4 3.86(4) 7_556 no
C1 Cl1s 3.861(7) 2_665 no
O5 H1s 3.87(5) 2_655 no
C5 C15 3.866(8) . no
C1 S2 3.871(6) . no
C11 H1s 3.87(6) 2_655 no
C9 H1s 3.87(7) 1_565 no
S2 C1s 3.879(8) . no
C9 S1 3.880(6) . no
C12 H102 3.88(5) 1_545 no
O2 H12 3.88(4) . no
O5 H12 3.88(4) . no
C2 O2 3.886(6) . no
C10 O4 3.890(6) . no
S1 H161 3.89(5) 3_656 no
C1 C12 3.894(8) 1_565 no
C3 O4 3.896(7) . no
C2 S2 3.913(6) . no
S1 H12 3.91(5) 1_565 no
C6 Cl1s 3.914(6) 5_455 no
O1 H4 3.91(5) . no
C14 O5 3.917(7) 5_445 no
C4 O4 3.918(7) 3_656 no
S1 S1 3.924(2) 3_666 no
C14 H92 3.93(4) . no
C4 S2 3.928(6) . no
S1 O1 3.932(5) 3_666 no
S2 Cl1s 3.932(2) . no
C7 S2 3.939(6) 5_455 no
C2 C13 3.940(8) . no
C9 Cl1s 3.940(7) 1_565 no
C6 H102 3.95(5) . no
C5 C10 3.946(8) . no
C15 H162 3.95(5) . no
C8 H6 3.96(5) 7_556 no
C3 C15 3.956(8) . no
C8 C8 3.960(10) 7_546 no
C1s H91 3.96(6) 2_645 no
C1s H91 3.96(6) 1_545 no
C16 O3 3.960(7) 5_445 no
C16 O4 3.961(8) 5_445 no
O1 H91 3.96(6) . no
C1 H1s 3.96(8) 1_565 no
C13 O1 3.966(7) 1_545 no
C7 H82 3.97(8) . no
C4 O2 3.969(7) 3_666 no
O5 H15 3.97(4) 2_655 no
S2 O1 3.976(5) . no
C4 C6 3.978(9) 7_556 no
S1 O5 3.984(5) . no
C4 C14 3.985(8) . no
C5 S1 3.986(6) . no
C13 S2 3.987(6) . no
C4 C5 3.988(8) 7_556 no
O3 H92 3.99(3) . no
O5 H102 3.99(4) 5_545 no
C14 H101 3.99(5) 1_545 no
C4 C8 3.993(9) 7_556 no
S2 H4 3.99(4) . no
C3 H81 3.99(4) . no
C7 S1 3.999(6) . no
C16 H7 4.00(4) 1_545 no
O3 H102 4.00(4) . no
C12 H91 4.00(6) . no
C1s H102 4.01(4) 1_545 no
C1s H102 4.01(4) 2_645 no
C15 S2 4.005(6) . no
C1 H161 4.01(5) 1_565 no
C4 O4 4.010(7) . no
C11 H101 4.01(5) 1_545 no
C1 C14 4.013(9) 1_565 no
C10 S1 4.013(5) . no
S1 H12 4.01(5) . no
S1 H161 4.02(5) 1_565 no
C4 H101 4.02(6) . no
C16 O2 4.021(8) 5_445 no
C6 C11 4.024(8) . no
C7 H82 4.03(7) 7_556 no
C12 H82 4.03(5) . no
C1 C1s 4.040(10) 1_565 no
C12 H4 4.04(3) 3_656 no
C7 C12 4.039(8) . no
C16 H162 4.04(5) 7_546 no
C11 O2 4.052(7) . no
C14 O3 4.054(7) 5_445 no
O4 Cl1s 4.057(5) . no
C12 O2 4.061(7) 3_656 no
C12 S1 4.072(6) . no
C11 Cl1s 4.083(6) . no
S1 H81 4.08(4) 3_656 no
C16 C16 4.090(10) 7_546 no
C15 O5 4.097(8) 2_655 no
C3 O1 4.099(7) 3_666 no
S2 H92 4.11(3) . no
O5 O5 4.126(6) 2_655 no
S1 H102 4.13(4) . no
C3 C16 4.134(9) 1_565 no
C5 O4 4.137(7) 3_656 no
Cl1s H102 4.15(4) 1_545 no
C11 O1 4.168(7) 1_545 no
C7 C8 4.171(9) 7_556 no
C1 C16 4.193(9) 1_565 no
C8 O1 4.196(8) 5_445 no
C9 C15 4.200(8) 6 no
C9 C14 4.201(8) 6 no
C7 C13 4.202(8) 1_565 no
C3 C14 4.209(8) . no
C2 C12 4.210(8) 1_565 no
C4 C15 4.218(8) . no
C16 O1 4.219(8) 1_545 no
C9 O1 4.236(7) . no
C12 C1s 4.240(7) . no
C13 O4 4.248(7) . no
C15 C1s 4.251(8) . no
C9 C13 4.259(8) . no
C1 C5 4.261(9) . no
C1 C15 4.262(8) 6 no
C10 C16 4.263(9) . no
C2 C8 4.264(9) . no
C13 O2 4.266(7) 3_656 no
S2 H92 4.27(3) 2_655 no
C6 S2 4.269(6) 5_455 no
C12 O2 4.272(7) . no
C4 S1 4.274(6) 3_666 no
C5 O2 4.276(7) . no
S2 H1s 4.28(5) 2_655 no
C8 C11 4.285(9) . no
C8 S1 4.306(7) 5_445 no
C1 O5 4.309(8) . no
C3 S1 4.314(5) 3_666 no
C12 Cl1s 4.318(6) . no
C7 C16 4.324(9) . no
C9 C1s 4.320(10) 1_565 no
S2 O1 4.335(5) 1_545 no
C16 S2 4.346(6) 5_445 no
O5 Cl1s 4.349(5) 1_565 no
C5 O1 4.362(7) 5_445 no
C9 C9 4.372(9) 2_655 no
C8 O3 4.373(7) 5_445 no
C6 C9 4.374(9) . no
C6 C6 4.375(8) 7_556 no
C6 O5 4.383(7) 5_455 no
C1 C12 4.392(8) . no
C1 C14 4.398(9) . no
S1 Cl1s 4.404(2) 1_565 no
C5 O4 4.410(7) 5_455 no
C2 C14 4.412(8) 1_565 no
C4 C9 4.420(8) . no
C3 C8 4.434(9) 7_556 no
C3 C16 4.435(9) . no
C16 S1 4.458(7) 5_445 no
C12 S1 4.462(6) 1_545 no
C6 S1 4.488(6) . no
C14 S2 4.491(6) . no
C6 S1 4.513(6) 5_445 no
C14 S2 4.552(6) 5_445 no
S2 Cl1s 4.774(2) 1_565 no

loop_
_geom_torsion_atom_site_label_1
_geom_torsion_atom_site_label_2
_geom_torsion_atom_site_label_3
_geom_torsion_atom_site_label_4
_geom_torsion
_geom_torsion_publ_flag
C9 C1 C2 C3 82.0(7) no
C9 C1 C2 C7 -86.2(6) no
H101 C1 C2 C3 -36(3) no
H101 C1 C2 C7 156(3) no
H102 C1 C2 C3 -165(3) no
H102 C1 C2 C7 26(3) no
C2 C1 C9 C10 2.3(6) no
C2 C1 C9 H91 -111(4) no
C2 C1 C9 H92 118(2) no
H101 C1 C9 C10 116(3) no
H101 C1 C9 H91 3(5) no
H101 C1 C9 H92 -128(4) no
H102 C1 C9 C10 -114(3) no
H102 C1 C9 H91 132(4) no
H102 C1 C9 H92 1(4) no
C1 C2 C3 C4 -152.8(6) no
C1 C2 C3 S1 17.1(8) no
C7 C2 C3 C4 15.7(8) no
C7 C2 C3 S1 -174.4(4) no
C1 C2 C7 C6 154.0(6) no
C1 C2 C7 H7 -11(3) no
C3 C2 C7 C6 -15.3(9) no
C3 C2 C7 H7 180(3) no
C2 C3 C4 C5 -1.3(9) no
C2 C3 C4 H4 178(3) no
S1 C3 C4 C5 -171.8(5) no
S1 C3 C4 H4 7(3) no
C2 C3 S1 O1 47.1(6) no
C2 C3 S1 O2 -174.8(5) no
C2 C3 S1 O3 -59.3(5) no
C4 C3 S1 O1 -142.3(4) no
C4 C3 S1 O2 -4.2(5) no
C4 C3 S1 O3 111.2(4) no
C3 C4 C5 C6 -14.0(9) no
C3 C4 C5 C8 154.5(6) no
H4 C4 C5 C6 167(3) no
H4 C4 C5 C8 -25(3) no
C4 C5 C6 C7 14.5(9) no
C4 C5 C6 H6 -176(4) no
C8 C5 C6 C7 -153.8(6) no
C8 C5 C6 H6 15(4) no
C4 C5 C8 C16 -91.7(6) no
C4 C5 C8 H81 28(2) no
C4 C5 C8 H82 162(4) no
C6 C5 C8 C16 76.4(7) no
C6 C5 C8 H81 -164(2) no
C6 C5 C8 H82 -29(5) no
C5 C6 C7 C2 .4(9) no
C5 C6 C7 H7 166(3) no
H6 C6 C7 C2 -170(3) no
H6 C6 C7 H7 -4(4) no
C5 C8 C16 C13 8.4(7) no
C5 C8 C16 H161 126(3) no
C5 C8 C16 H162 -110(3) no
H81 C8 C16 C13 -111(3) no
H81 C8 C16 H161 6(4) no
H81 C8 C16 H162 130(4) no
H82 C8 C16 C13 120(4) no
H82 C8 C16 H161 -122(5) no
H82 C8 C16 H162 2(6) no
C1 C9 C10 C11 -79.1(7) no
C1 C9 C10 C15 87.3(6) no
H91 C9 C10 C11 35(4) no
H91 C9 C10 C15 -159(4) no
H92 C9 C10 C11 164(2) no
H92 C9 C10 C15 -30(2) no
C9 C10 C11 C12 152.6(6) no
C9 C10 C11 S2 -21.0(8) no
C15 C10 C11 C12 -14.1(8) no
C15 C10 C11 S2 172.2(4) no
C9 C10 C15 C14 -153.3(6) no
C9 C10 C15 H15 18(3) no
C11 C10 C15 C14 14.1(9) no
C11 C10 C15 H15 -175(3) no
C10 C11 C12 C13 .0(9) no
C10 C11 C12 H12 -170(3) no
S2 C11 C12 C13 174.0(4) no
S2 C11 C12 H12 4(3) no
C10 C11 S2 O3 58.1(5) no
C10 C11 S2 O4 174.0(5) no
C10 C11 S2 O5 -49.5(6) no
C12 C11 S2 O3 -116.0(4) no
C12 C11 S2 O4 -.1(5) no
C12 C11 S2 O5 136.5(4) no
C11 C12 C13 C14 14.7(8) no
C11 C12 C13 C16 -154.5(5) no
H12 C12 C13 C14 -176(3) no
H12 C12 C13 C16 15(3) no
C12 C13 C14 C15 -14.8(9) no
C12 C13 C14 H14 176(4) no
C16 C13 C14 C15 154.1(6) no
C16 C13 C14 H14 -15(4) no
C12 C13 C16 C8 73.8(7) no
C12 C13 C16 H161 -38(3) no
C12 C13 C16 H162 -166(3) no
C14 C13 C16 C8 -95.0(7) no
C14 C13 C16 H161 154(3) no
C14 C13 C16 H162 26(3) no
C13 C14 C15 C10 .2(9) no
C13 C14 C15 H15 -172(3) no
H14 C14 C15 C10 170(4) no
H14 C14 C15 H15 -2(5) no
C3 S1 O3 S2 -64.9(3) no
O1 S1 O3 S2 179.9(3) no
O2 S1 O3 S2 53.2(3) no
C11 S2 O3 S1 68.4(3) no
O4 S2 O3 S1 -49.3(3) no
O5 S2 O3 S1 -176.7(3) no
